data_2006058
loop_
_publ_author_name
'Alexander, N. C.'
'Robinson, B. H.'
'Simpson, J.'

_publ_contact_author
; Professor Jim Simpson
  Department of Chemistry
  University of Otago
  P.O. Box 56
  Dunedin
  NEW ZEALAND
;
_publ_section_title
;\m-1,4-Bis(diphenylphosphino)phenylene-<i>P</i>:<i>P</i>'-bis[\m~3~-benzylidyne-octacarbonyl-<i>triangulo</i>-tricobalt(3
 <i>Co</i>---<i>Co</i>)]
;
_journal_issue 4
_journal_name_full 'Acta Crystallographica Section C'
_journal_page_first 425
_journal_page_last 428
_journal_paper_doi 10.1107/S010827019601503X
_journal_volume 53
_journal_year 1997
_chemical_formula_iupac '[{Co (C O)8 (C7 H5)}2 (C30 H24 P2)]'
_chemical_formula_sum 'C60 H34 Co6 O16 P2'
_chemical_formula_weight 1426.39
_chemical_name_systematic
;\m-1,4-Bis(diphenylphosphino)phenylene-P,P'-bis[\m~3~-benzylidene-octacarbonyl-
triangulo-tricobalt(3
 Co---Co)]
;
_space_group_IT_number 14
_symmetry_cell_setting monoclinic
_symmetry_space_group_name_Hall '-P 2yn'
_symmetry_space_group_name_H-M 'P 1 21/n 1'
_audit_creation_method 'manual editing'
_cell_angle_alpha 90.00
_cell_angle_beta 95.77(3)
_cell_angle_gamma 90.00
_cell_formula_units_Z 2
_cell_length_a 9.324(3)
_cell_length_b 17.688(4)
_cell_length_c 17.810(6)
_cell_measurement_reflns_used 25
_cell_measurement_temperature 193(2)
_cell_measurement_theta_max 30
_cell_measurement_theta_min 5
_cell_volume 2922.4(15)
_computing_cell_refinement XSCANS
_computing_data_collection 'XSCANS (Siemens, 1992)'
_computing_data_reduction XSCANS
_computing_molecular_graphics 'SHELXTL/PC (Sheldrick, 1990)'
_computing_structure_refinement 'SHELX76 (Sheldrick, 1976)'
_computing_structure_solution 'SHELXS86 (Sheldrick, 1986)'
_diffrn_ambient_temperature 193(2)
_diffrn_measurement_device 'Siemens P4'
_diffrn_measurement_method '\w scans'
_diffrn_radiation_monochromator graphite
_diffrn_radiation_source 'fine-focus sealed tube'
_diffrn_radiation_type MoK\a
_diffrn_radiation_wavelength 0.71073
_diffrn_reflns_av_R_equivalents 0.0000
_diffrn_reflns_av_sigmaI/netI 0.0834
_diffrn_reflns_limit_h_max 11
_diffrn_reflns_limit_h_min -11
_diffrn_reflns_limit_k_max 21
_diffrn_reflns_limit_k_min 0
_diffrn_reflns_limit_l_max 21
_diffrn_reflns_limit_l_min 0
_diffrn_reflns_number 5127
_diffrn_reflns_theta_max 25.00
_diffrn_reflns_theta_min 2.30
_diffrn_standards_decay_% 1.04
_diffrn_standards_interval_count 97
_diffrn_standards_number 3
_exptl_absorpt_coefficient_mu 1.787
_exptl_absorpt_correction_T_max 0.836
_exptl_absorpt_correction_T_min 0.704
_exptl_absorpt_correction_type 'empirical \y scans (Sheldrick, 1990)'
_exptl_crystal_colour black
_exptl_crystal_density_diffrn 1.621
_exptl_crystal_density_meas ?
_exptl_crystal_description block
_exptl_crystal_F_000 1428
_exptl_crystal_size_max 0.38
_exptl_crystal_size_mid 0.12
_exptl_crystal_size_min 0.10
_refine_diff_density_max 0.454
_refine_diff_density_min -0.576
_refine_ls_extinction_method none
_refine_ls_goodness_of_fit_obs 'not available (SHELX76 refinement; Sheldrick, 1976)'
_refine_ls_hydrogen_treatment 'constr (C-H 0.92-0.98\%A) (AFIX SHELX76)'
_refine_ls_matrix_type full
_refine_ls_number_parameters 385
_refine_ls_number_reflns 5127
_refine_ls_number_restraints 0
_refine_ls_R_factor_obs 0.0487
_refine_ls_shift/esd_max 0.055
_refine_ls_structure_factor_coef F
_refine_ls_weighting_details 'w = 1.0979/[\s^2^(F) + 0.000241F^2^]'
_refine_ls_weighting_scheme calc
_refine_ls_wR_factor_obs 0.0434
_reflns_number_observed 3369
_reflns_number_total 5127
_reflns_observed_criterion >2sigma(I)
_cod_data_source_file fg1249.cif
_cod_data_source_block pdum
_cod_depositor_comments
;
The following automatic conversions were performed:

'_exptl_crystal_density_meas' value 'not measured' was changed to '?'
- the value is perceived as not measured.

Automatic conversion script
Id: cif_fix_values 3008 2015-01-20 13:52:24Z robertas 

The following automatic conversions were performed:

'_refine_ls_weighting_scheme' value 'w = 1.0979/[\s^2^(F) +
0.000241F^2^]' was changed to 'calc'. New tag
'_refine_ls_weighting_details' was created. The value of the new tag
was set to 'w = 1.0979/[\s^2^(F) + 0.000241F^2^]'.

Automatic conversion script
Id: cif_fix_values 3143 2015-03-26 13:38:13Z robertas 
;
_cod_original_sg_symbol_H-M 'P 21/n'
_cod_database_code 2006058

loop_
_symmetry_equiv_pos_as_xyz
'x, y, z'
'-x+1/2, y+1/2, -z+1/2'
'-x, -y, -z'
'x-1/2, -y-1/2, z-1/2'

loop_
_atom_site_aniso_label
_atom_site_aniso_U_11
_atom_site_aniso_U_12
_atom_site_aniso_U_13
_atom_site_aniso_U_22
_atom_site_aniso_U_23
_atom_site_aniso_U_33
Co1 0.0208(4) 0.0011(4) 0.0027(3) 0.0205(4) 0.0029(3) 0.0182(4)
Co2 0.0388(6) 0.0045(4) 0.0017(4) 0.0296(5) -0.0002(4) 0.0188(4)
Co3 0.0193(4) 0.0018(4) 0.0049(4) 0.0321(5) 0.0090(4) 0.0246(4)
C1 0.032(4) -0.005(3) 0.005(2) 0.011(3) 0.002(2) 0.015(3)
C2 0.029(4) 0.003(3) 0.007(3) 0.020(3) 0.007(2) 0.022(3)
C3 0.030(4) 0.001(3) 0.003(3) 0.031(4) 0.010(3) 0.032(4)
C4 0.057(5) 0.005(3) 0.009(4) 0.016(3) 0.007(3) 0.040(4)
C5 0.036(5) 0.016(4) 0.012(4) 0.037(4) 0.011(4) 0.066(5)
C6 0.023(4) 0.008(4) 0.002(4) 0.049(5) 0.010(4) 0.076(6)
C7 0.031(4) 0.007(3) -0.006(3) 0.032(4) 0.003(3) 0.054(5)
P1 0.0169(8) -0.0012(7) 0.0032(6) 0.0171(7) 0.0025(6) 0.0205(8)
C8 0.009(3) 0.000(3) 0.001(2) 0.020(3) 0.007(2) 0.019(3)
C9 0.019(3) 0.001(3) 0.003(3) 0.016(3) 0.000(3) 0.029(3)
C10 0.017(3) -0.001(3) 0.004(3) 0.020(3) -0.000(3) 0.020(3)
C111 0.017(3) -0.003(3) 0.001(3) 0.018(3) 0.006(2) 0.030(3)
C112 0.020(3) -0.001(3) 0.002(3) 0.033(4) 0.000(3) 0.030(3)
C113 0.029(4) -0.006(4) -0.008(3) 0.055(4) -0.008(3) 0.028(4)
C114 0.024(4) -0.002(3) -0.006(3) 0.046(4) -0.004(3) 0.044(4)
C115 0.027(4) 0.006(3) 0.005(3) 0.028(3) 0.001(3) 0.044(4)
C116 0.023(3) 0.000(3) 0.006(3) 0.030(3) 0.002(3) 0.029(3)
C211 0.027(4) 0.003(3) 0.011(3) 0.012(3) 0.006(2) 0.024(3)
C212 0.033(4) 0.007(3) 0.010(3) 0.027(4) 0.003(3) 0.029(3)
C213 0.047(5) 0.018(4) 0.018(4) 0.043(4) 0.008(3) 0.040(4)
C214 0.083(6) 0.017(4) 0.030(4) 0.024(4) 0.007(3) 0.048(4)
C215 0.067(6) -0.010(4) 0.019(4) 0.021(4) -0.011(3) 0.058(5)
C216 0.038(4) 0.000(3) 0.015(3) 0.020(3) 0.001(3) 0.050(4)
C12 0.033(4) 0.006(3) 0.000(3) 0.019(3) 0.003(2) 0.021(3)
O12 0.029(3) -0.013(2) 0.006(2) 0.043(3) 0.000(2) 0.038(3)
C13 0.038(4) 0.003(3) 0.000(3) 0.032(4) 0.003(3) 0.020(3)
O13 0.065(3) 0.026(3) 0.008(3) 0.030(3) 0.002(2) 0.051(3)
C21 0.085(7) -0.024(5) -0.002(4) 0.054(5) -0.004(3) 0.018(4)
O21 0.121(6) -0.074(5) 0.006(4) 0.103(5) -0.020(3) 0.046(4)
C22 0.030(4) -0.003(3) 0.003(3) 0.050(4) -0.001(3) 0.029(4)
O22 0.053(3) 0.004(3) -0.001(2) 0.072(4) 0.025(3) 0.032(3)
C23 0.112(8) 0.039(5) 0.004(4) 0.058(5) -0.012(4) 0.028(4)
O23 0.177(8) 0.121(6) -0.014(4) 0.140(6) -0.039(4) 0.060(4)
C31 0.016(3) 0.004(3) 0.006(3) 0.046(4) 0.010(3) 0.029(3)
O31 0.044(3) -0.002(3) 0.010(2) 0.053(3) 0.026(3) 0.046(3)
C32 0.020(4) -0.003(3) 0.003(3) 0.040(4) 0.017(3) 0.040(4)
O32 0.057(3) -0.023(3) -0.010(2) 0.053(3) 0.003(2) 0.033(3)
C33 0.032(4) 0.006(4) 0.011(3) 0.055(5) 0.018(3) 0.034(4)
O33 0.045(3) 0.039(3) 0.026(3) 0.078(4) 0.021(3) 0.088(4)

loop_
_atom_site_label
_atom_site_occupancy
_atom_site_fract_x
_atom_site_fract_y
_atom_site_fract_z
_atom_site_U_iso_or_equiv
_atom_site_thermal_displace_type
_atom_site_calc_flag
_atom_site_refinement_flags
_atom_site_type_symbol
Co1 1 0.09102(8) 0.58075(4) 0.26118(4) 0.0198(3) Uani d . Co
Co2 1 0.06435(9) 0.59381(5) 0.12244(4) 0.0291(3) Uani d . Co
Co3 1 0.24986(9) 0.66948(5) 0.19806(4) 0.0251(3) Uani d . Co
C1 1 0.0471(6) 0.6685(3) 0.2012(3) 0.0191(18) Uani d . C
C2 1 -0.0608(6) 0.7285(3) 0.2045(3) 0.023(2) Uani d . C
C3 1 -0.0258(7) 0.8003(3) 0.2318(3) 0.031(2) Uani d . C
H3 1 0.0748(7) 0.8118(3) 0.2493(3) 0.040 Uiso calc R H
C4 1 -0.1291(8) 0.8565(3) 0.2353(3) 0.037(2) Uani d . C
H4 1 -0.1007(8) 0.9069(3) 0.2543(3) 0.040 Uiso calc R H
C5 1 -0.2725(8) 0.8412(4) 0.2117(4) 0.047(3) Uani d . C
H5 1 -0.3463(8) 0.8803(4) 0.2142(4) 0.040 Uiso calc R H
C6 1 -0.3091(7) 0.7710(4) 0.1850(4) 0.050(3) Uani d . C
H6 1 -0.4105(7) 0.7598(4) 0.1691(4) 0.040 Uiso calc R H
C7 1 -0.2084(7) 0.7159(4) 0.1801(4) 0.040(3) Uani d . C
H7 1 -0.2388(6) 0.6666(4) 0.1591(4) 0.040 Uiso calc R H
P1 1 0.13083(16) 0.61497(8) 0.38215(8) 0.0180(5) Uani d . P
C8 1 0.0489(5) 0.5505(3) 0.4472(3) 0.0166(19) Uani d . C
C9 1 0.0027(6) 0.5769(3) 0.5148(3) 0.0211(19) Uani d . C
H9 1 0.0025(6) 0.6281(3) 0.5242(3) 0.040 Uiso calc R H
C10 1 0.0428(6) 0.4732(3) 0.4334(3) 0.0194(19) Uani d . C
H10 1 0.0729(6) 0.4531(3) 0.3899(3) 0.040 Uiso calc R H
C111 1 0.3166(6) 0.6114(3) 0.4265(3) 0.022(2) Uani d . C
C112 1 0.3474(6) 0.6275(3) 0.5039(3) 0.027(2) Uani d . C
H112 1 0.2711(6) 0.6452(3) 0.5336(3) 0.040 Uiso calc R H
C113 1 0.4869(7) 0.6179(4) 0.5380(3) 0.039(2) Uani d . C
H113 1 0.5091(7) 0.6304(4) 0.5915(3) 0.040 Uiso calc R H
C114 1 0.5943(7) 0.5920(4) 0.4976(4) 0.039(2) Uani d . C
H114 1 0.6919(7) 0.5848(4) 0.5226(4) 0.040 Uiso calc R H
C115 1 0.5647(7) 0.5755(3) 0.4219(3) 0.033(2) Uani d . C
H115 1 0.6412(7) 0.5565(3) 0.3930(3) 0.040 Uiso calc R H
C116 1 0.4270(6) 0.5858(3) 0.3870(3) 0.027(2) Uani d . C
H116 1 0.4072(6) 0.5745(3) 0.3331(3) 0.040 Uiso calc R H
C211 1 0.0508(6) 0.7052(3) 0.4068(3) 0.0207(18) Uani d . C
C212 1 -0.0981(7) 0.7116(3) 0.3912(3) 0.030(2) Uani d . C
H212 1 -0.1535(7) 0.6699(3) 0.3664(3) 0.040 Uiso calc R H
C213 1 -0.1680(8) 0.7762(4) 0.4107(4) 0.043(3) Uani d . C
H213 1 -0.2727(8) 0.7804(4) 0.3993(4) 0.040 Uiso calc R H
C214 1 -0.0905(9) 0.8354(4) 0.4460(4) 0.050(3) Uani d . C
H214 1 -0.1408(9) 0.8811(4) 0.4602(4) 0.040 Uiso calc R H
C215 1 0.0559(9) 0.8300(4) 0.4611(4) 0.048(3) Uani d . C
H215 1 0.1102(9) 0.8718(4) 0.4864(4) 0.040 Uiso calc R H
C216 1 0.1276(7) 0.7654(3) 0.4413(4) 0.035(3) Uani d . C
H216 1 0.2327(7) 0.7622(3) 0.4514(4) 0.040 Uiso calc R H
C12 1 -0.0871(7) 0.5536(3) 0.2728(4) 0.024(2) Uani d . C
O12 1 -0.2039(5) 0.5368(2) 0.2802(2) 0.0367(17) Uani d . O
C13 1 0.1941(7) 0.4937(4) 0.2627(3) 0.030(2) Uani d . C
O13 1 0.2544(5) 0.4377(2) 0.2611(3) 0.0482(19) Uani d . O
C21 1 -0.0998(9) 0.5418(4) 0.1111(3) 0.052(3) Uani d . C
O21 1 -0.2053(7) 0.5070(4) 0.1029(3) 0.090(3) Uani d . O
C22 1 0.0298(7) 0.6542(4) 0.0418(3) 0.036(3) Uani d . C
O22 1 0.0055(5) 0.6923(3) -0.0102(2) 0.0525(19) Uani d . O
C23 1 0.1836(10) 0.5212(5) 0.0918(4) 0.066(4) Uani d . C
O23 1 0.2562(8) 0.4763(4) 0.0727(3) 0.127(4) Uani d . O
C31 1 0.2730(6) 0.7414(4) 0.1291(3) 0.029(2) Uani d . C
O31 1 0.2932(5) 0.7887(3) 0.0881(3) 0.0470(19) Uani d . O
C32 1 0.3192(7) 0.7283(3) 0.2765(4) 0.034(2) Uani d . C
O32 1 0.3690(5) 0.7678(3) 0.3220(2) 0.049(2) Uani d . O
C33 1 0.4032(7) 0.6069(4) 0.1878(4) 0.040(3) Uani d . C
O33 1 0.4977(6) 0.5682(3) 0.1805(3) 0.069(2) Uani d . O

loop_
_atom_type_symbol
_atom_type_description
_atom_type_scat_dispersion_real
_atom_type_scat_dispersion_imag
_atom_type_scat_source
C C 0.0033 0.0016 'International Tables Vol C Tables 4.2.6.8 and 6.1.1.4'
H H 0.0000 0.0000 'International Tables Vol C Tables 4.2.6.8 and 6.1.1.4'
O O 0.0106 0.0060 'International Tables Vol C Tables 4.2.6.8 and 6.1.1.4'
P P 0.1023 0.0942 'International Tables Vol C Tables 4.2.6.8 and 6.1.1.4'
Co Co 0.3494 0.9721 'International Tables Vol C Tables 4.2.6.8 and 6.1.1.4'

loop_
_geom_angle_atom_site_label_1
_geom_angle_atom_site_label_2
_geom_angle_atom_site_label_3
_geom_angle_site_symmetry_3
_geom_angle
_geom_angle_publ_flag
Co2 Co1 Co3 . 59.70(10) no
Co1 Co2 Co3 . 60.80(10) no
Co2 Co3 Co1 . 59.50(10) no
C12 Co1 C13 . 105.8(3) no
C12 Co1 C1 . 97.8(2) no
C13 Co1 C1 . 141.6(2) no
C12 Co1 P1 . 91.6(2) yes
C13 Co1 P1 . 100.3(2) yes
C1 Co1 Co2 . 50.8(2) no
C1 Co1 Co3 . 48.7(2) no
C1 Co1 P1 . 109.0(2) no
P1 Co1 Co2 . 158.50(10) no
P1 Co1 Co3 . 102.40(10) no
C12 Co1 Co2 . 98.2(2) no
C12 Co1 Co3 . 146.3(2) no
C13 Co1 Co2 . 95.4(2) no
C13 Co1 Co3 . 101.7(2) no
C21 Co2 C22 . 97.7(3) no
C21 Co2 C23 . 98.4(4) no
C22 Co2 C23 . 104.3(3) no
C21 Co2 C1 . 107.5(3) no
C22 Co2 C1 . 98.8(3) no
C23 Co2 C1 . 142.5(3) no
C21 Co2 Co1 . 93.7(2) no
C22 Co2 Co1 . 148.1(2) no
C23 Co2 Co1 . 103.3(2) no
C1 Co2 Co1 . 49.40(10) no
C1 Co2 Co3 . 49.0(2) no
C21 Co2 Co3 . 152.5(2) no
C22 Co2 Co3 . 100.0(2) no
C23 Co2 Co3 . 97.5(3) no
C31 Co3 C32 . 93.6(3) no
C31 Co3 C33 . 102.2(3) no
C32 Co3 C33 . 101.7(3) no
C31 Co3 C1 . 102.5(2) no
C32 Co3 C1 . 105.2(3) no
C33 Co3 C1 . 142.0(3) no
C31 Co3 Co2 . 97.9(2) no
C32 Co3 Co2 . 155.1(2) no
C33 Co3 Co2 . 97.4(2) no
C1 Co3 Co2 . 50.8(2) no
C1 Co3 Co1 . 49.0(2) no
C31 Co3 Co1 . 150.4(2) no
C32 Co3 Co1 . 101.3(2) no
C33 Co3 Co1 . 99.7(2) no
C2 C1 Co1 . 132.6(4) no
C2 C1 Co2 . 128.8(4) no
C2 C1 Co3 . 133.2(4) no
Co1 C1 Co2 . 79.8(2) no
Co3 C1 Co1 . 82.3(2) no
Co3 C1 Co2 . 80.2(2) no
C3 C2 C1 . 122.6(5) no
C3 C2 C7 . 115.9(6) no
C7 C2 C1 . 121.5(5) no
C4 C3 C2 . 122.1(6) no
C5 C4 C3 . 119.8(6) no
C6 C5 C4 . 119.0(6) no
C5 C6 C7 . 121.7(7) no
C6 C7 C2 . 121.4(6) no
C111 P1 C8 . 98.1(2) yes
C8 P1 Co1 . 113.6(2) yes
C211 P1 C8 . 100.6(2) yes
C111 P1 C211 . 108.5(3) yes
C111 P1 Co1 . 117.7(2) yes
C211 P1 Co1 . 115.8(2) yes
C9 C8 P1 . 121.2(4) no
C10 C8 P1 . 120.6(4) no
C9 C8 C10 . 118.0(5) no
C8 C9 C10 3_566 120.3(5) no
C8 C10 C9 3_566 121.8(5) no
C116 C111 C112 . 118.4(5) no
C112 C111 P1 . 120.4(4) no
C116 C111 P1 . 120.9(4) no
C113 C112 C111 . 119.6(6) no
C114 C113 C112 . 120.9(6) no
C113 C114 C115 . 120.0(6) no
C114 C115 C116 . 119.8(6) no
C111 C116 C115 . 121.5(5) no
C212 C211 P1 . 116.4(4) no
C216 C211 P1 . 124.6(5) no
C216 C211 C212 . 118.9(5) no
C213 C212 C211 . 120.3(6) no
C212 C213 C214 . 120.2(7) no
C215 C214 C213 . 120.0(7) no
C214 C215 C216 . 120.3(7) no
C211 C216 C215 . 120.2(6) no
O12 C12 Co1 . 179.2(5) no
O13 C13 Co1 . 176.8(6) no
O21 C21 Co2 . 178.7(7) no
O22 C22 Co2 . 178.9(6) no
O23 C23 Co2 . 179.5(8) no
O31 C31 Co3 . 176.4(6) no
O32 C32 Co3 . 174.8(6) no
O33 C33 Co3 . 179.2(6) no

loop_
_geom_bond_atom_site_label_1
_geom_bond_atom_site_label_2
_geom_bond_site_symmetry_2
_geom_bond_distance
_geom_bond_publ_flag
Co1 Co2 . 2.469(1) yes
Co1 Co3 . 2.501(1) yes
Co2 Co3 . 2.476(1) yes
Co1 C1 . 1.905(5) yes
Co2 C1 . 1.946(5) yes
Co3 C1 . 1.897(6) yes
C1 C2 . 1.467(7) yes
C2 C3 . 1.388(8) no
C2 C7 . 1.419(8) no
C3 C4 . 1.390(8) no
C4 C5 . 1.388(9) no
C5 C6 . 1.361(9) no
C6 C7 . 1.362(8) no
Co1 P1 . 2.233(2) yes
P1 C8 . 1.845(5) yes
C8 C9 . 1.398(7) yes
C8 C10 . 1.389(7) no
C9 C10 3_566 1.376(7) no
C10 C9 3_566 1.376(7) no
P1 C111 . 1.830(6) yes
P1 C211 . 1.834(5) yes
Co1 C12 . 1.760(7) yes
C12 O12 . 1.150(7) yes
Co1 C13 . 1.814(7) yes
C13 O13 . 1.140(7) yes
Co2 C21 . 1.780(8) yes
C21 O21 . 1.157(8) yes
Co2 C22 . 1.793(7) yes
C22 O22 . 1.148(7) yes
Co2 C23 . 1.818(8) yes
C23 O23 . 1.119(8) yes
Co3 C31 . 1.796(6) yes
C31 O31 . 1.139(6) yes
Co3 C32 . 1.808(7) yes
C32 O32 . 1.133(7) yes
Co3 C33 . 1.831(7) yes
C33 O33 . 1.135(7) yes
C111 C112 . 1.409(7) no
C111 C116 . 1.380(7) no
C112 C113 . 1.390(8) no
C113 C114 . 1.369(8) no
C114 C115 . 1.381(8) no
C115 C116 . 1.382(8) no
C211 C212 . 1.393(8) no
C211 C216 . 1.392(8) no
C212 C213 . 1.376(8) no
C213 C214 . 1.387(9) no
C214 C215 . 1.368(9) no
C215 C216 . 1.387(8) no
